data_1548862
loop_
_publ_author_name
'Ardkhean, Ruchuta'
'Mortimore, Mike'
'Paton, Robert S.'
'Fletcher, Stephen P.'

_publ_section_title
;
 Formation of quaternary centres by copper catalysed asymmetric conjugate
 addition to \b-substituted cyclopentenones with the aid of a quantitative
 structure-selectivity relationship.
;
_journal_issue 9
_journal_name_full 'Chemical science'
_journal_page_first 2628
_journal_page_last 2632
_journal_paper_doi 10.1039/c7sc05304e
_journal_volume 9
_journal_year 2018
_chemical_absolute_configuration ad
_chemical_compound_source synthetic
_chemical_formula_moiety 'C24 H30 Cl1 N1'
_chemical_formula_sum 'C24 H30 Cl N'
_chemical_formula_weight 367.96
_space_group_IT_number 19
_space_group_name_Hall 'P 2ac 2ab'
_space_group_name_H-M_alt 'P 21 21 21'
_symmetry_cell_setting orthorhombic
_symmetry_space_group_name_Hall 'P 2ac 2ab'
_symmetry_space_group_name_H-M 'P 21 21 21'
_atom_sites_solution_hydrogens difmap
_atom_sites_solution_primary other
_audit_creation_date 2018-01-21
_audit_creation_method CRYSTALS_ver_14.61_build_6236
_audit_update_record
;
2018-01-22 deposited with the CCDC.
2018-02-05 downloaded from the CCDC.
;
_cell_angle_alpha 90
_cell_angle_beta 90
_cell_angle_gamma 90
_cell_formula_units_Z 4
_cell_length_a 8.33200(10)
_cell_length_b 11.3877(2)
_cell_length_c 22.1875(4)
_cell_measurement_reflns_used 8206
_cell_measurement_temperature 150
_cell_measurement_theta_max 76
_cell_measurement_theta_min 4
_cell_volume 2105.20(6)
_computing_cell_refinement 'CrysAlisPro, (Agilent, 2011)'
_computing_data_collection 'SuperNova, (Oxford Diffraction, 2010)'
_computing_data_reduction 'CrysAlisPro, (Agilent, 2011)'
_computing_molecular_graphics 'CAMERON (Watkin et al., 1996)'
_computing_publication_material 'CRYSTALS (Betteridge et al., 2003)'
_computing_structure_refinement 'CRYSTALS (Betteridge et al., 2003)'
_computing_structure_solution 'Superflip (Palatinus & Chapuis, 2007)'
_diffrn_ambient_temperature 150
_diffrn_measured_fraction_theta_full 0.996
_diffrn_measured_fraction_theta_max 0.996
_diffrn_measurement_device Area
_diffrn_measurement_device_type 'Oxford Diffraction SuperNova'
_diffrn_measurement_method \w
_diffrn_radiation_monochromator graphite
_diffrn_radiation_type 'Cu K\a'
_diffrn_radiation_wavelength 1.54184
_diffrn_reflns_av_R_equivalents 0.0385
_diffrn_reflns_av_sigmaI/netI 0.0532
_diffrn_reflns_limit_h_max 10
_diffrn_reflns_limit_h_min -9
_diffrn_reflns_limit_k_max 14
_diffrn_reflns_limit_k_min -14
_diffrn_reflns_limit_l_max 27
_diffrn_reflns_limit_l_min -26
_diffrn_reflns_number 16356
_diffrn_reflns_theta_full 76.114
_diffrn_reflns_theta_max 76.114
_diffrn_reflns_theta_min 3.985
_diffrn_standards_number 0
_exptl_absorpt_coefficient_mu 1.632
_exptl_absorpt_correction_T_max 0.94
_exptl_absorpt_correction_T_min 0.84
_exptl_absorpt_correction_type multi-scan
_exptl_absorpt_process_details 'CrysAlisPro, (Agilent, 2011)'
_exptl_crystal_colour clear_pale_colourless
_exptl_crystal_density_diffrn 1.161
_exptl_crystal_density_meas ?
_exptl_crystal_density_method 'not measured'
_exptl_crystal_description block
_exptl_crystal_F_000 791.995
_exptl_crystal_size_max 0.21
_exptl_crystal_size_mid 0.11
_exptl_crystal_size_min 0.04
_refine_diff_density_max 0.28
_refine_diff_density_min -0.18
_refine_ls_abs_structure_details 'Flack (1983), 1855 Friedel-pairs'
_refine_ls_abs_structure_Flack -0.007(12)
_refine_ls_extinction_method None
_refine_ls_goodness_of_fit_ref 1.0093
_refine_ls_hydrogen_treatment constr
_refine_ls_matrix_type full
_refine_ls_number_parameters 309
_refine_ls_number_reflns 4368
_refine_ls_number_restraints 452
_refine_ls_R_factor_all 0.0347
_refine_ls_R_factor_gt 0.0317
_refine_ls_shift/su_max 0.0007806
_refine_ls_shift/su_mean 0.0000446
_refine_ls_structure_factor_coef Fsqd
_refine_ls_weighting_details
;
 Method= Modified Sheldrick 
 w=1/[\s^2^(F^2^) + ( 0.04P)^2^ + 0.38P] 
 ,where P=(max(Fo^2^,0) + 2Fc^2^)/3 
;
_refine_ls_weighting_scheme calc
_refine_ls_wR_factor_all 0.0852
_refine_ls_wR_factor_gt 0.0796
_refine_ls_wR_factor_ref 0.0829
_reflns_limit_h_max 10
_reflns_limit_h_min -10
_reflns_limit_k_max 14
_reflns_limit_k_min 0
_reflns_limit_l_max 27
_reflns_limit_l_min 0
_reflns_number_gt 4106
_reflns_number_total 4373
_reflns_threshold_expression I>2.0\s(I)
_oxford_diffrn_Wilson_B_factor 2.31
_oxford_diffrn_Wilson_scale 0.03
_oxford_refine_ls_r_factor_ref 0.0346
_oxford_refine_ls_scale 5.51(9)
_oxford_reflns_number_all 4370
_oxford_reflns_threshold_expression_ref I>-3.0\s(I)
_oxford_structure_analysis_title 006eaa18
_cod_data_source_file c7sc05304e7.cif
_cod_data_source_block L26-(S)-amineHCl
_cod_depositor_comments
;
The following automatic conversions were performed:

'_atom_sites_solution_primary' value 'Other' changed to 'other'
according to
/home/data/users/saulius/crontab/automatic-downloads/rss-feeds/RSC/lib/dictionaries/cif_core.dic
dictionary named 'cif_core.dic' version 2.4.2 from 2011-04-26.

'_exptl_crystal_density_meas' value 'not measured' was changed to '?'
- the value is perceived as not measured.

Automatic conversion script
Id: cif_fix_values 4973 2017-02-22 13:04:09Z antanas 

 Adding full bibliography for 1548860--1548864.cif.
;
_cod_original_formula_sum 'C24 H30 Cl1 N1'
_cod_database_code 1548862

loop_
_symmetry_equiv_pos_as_xyz
x,y,z
-x+1/2,-y,z+1/2
x+1/2,-y+1/2,-z
-x,y+1/2,-z+1/2

loop_
_atom_site_label
_atom_site_type_symbol
_atom_site_fract_x
_atom_site_fract_y
_atom_site_fract_z
_atom_site_U_iso_or_equiv
_atom_site_occupancy
_atom_site_adp_type
_atom_site_refinement_flags_posn
_atom_site_refinement_flags_occupancy
_atom_site_disorder_assembly
_atom_site_disorder_group
N1 N 0.59566(14) 0.62575(10) 0.49096(5) 0.0223 1.0000 Uani D . . .
C2 C 0.52451(16) 0.57212(10) 0.43513(6) 0.0241 1.0000 Uani D . . .
C3 C 0.59405(17) 0.63063(14) 0.37943(7) 0.0254 0.759(6) Uani D P 1 1
C4 C 0.4989(3) 0.7019(3) 0.34400(15) 0.0413 0.759(6) Uani D P 1 1
C5 C 0.5591(3) 0.7567(3) 0.29272(12) 0.0521 0.759(6) Uani D P 1 1
C6 C 0.7186(4) 0.7367(3) 0.27662(13) 0.0441 0.759(6) Uani D P 1 1
C7 C 0.8172(2) 0.66354(14) 0.31068(7) 0.0300 0.759(6) Uani D P 1 1
C8 C 0.7535(2) 0.6105(2) 0.36216(11) 0.0256 0.759(6) Uani D P 1 1
C9 C 0.4536(3) 0.8387(3) 0.25547(12) 0.0716 0.759(6) Uani D P 1 1
C10 C 0.4888(6) 0.9638(3) 0.2693(2) 0.0854 0.759(6) Uani D P 1 1
C11 C 0.98519(19) 0.63547(14) 0.28998(7) 0.0382 1.0000 Uani D . . .
C12 C 0.9874(3) 0.52912(19) 0.24834(9) 0.0471 1.0000 Uani D . . .
C13 C 0.5352(2) 0.43936(13) 0.43452(7) 0.0247 1.0000 Uani . . . .
C14 C 0.6770(2) 0.38458(15) 0.44972(7) 0.0276 1.0000 Uani . . . .
C15 C 0.6925(2) 0.26089(15) 0.44735(8) 0.0309 1.0000 Uani . . . .
C16 C 0.5665(2) 0.19316(14) 0.42945(8) 0.0320 1.0000 Uani . . . .
C17 C 0.4179(2) 0.24530(14) 0.41386(7) 0.0275 1.0000 Uani . . . .
C18 C 0.2846(2) 0.17551(15) 0.39666(8) 0.0327 1.0000 Uani . . . .
C19 C 0.1394(2) 0.22376(17) 0.38462(8) 0.0356 1.0000 Uani . . . .
C20 C 0.1194(2) 0.34673(17) 0.38795(8) 0.0346 1.0000 Uani . . . .
C21 C 0.2459(2) 0.41741(15) 0.40288(8) 0.0302 1.0000 Uani . . . .
C22 C 0.3999(2) 0.37040(14) 0.41660(7) 0.0255 1.0000 Uani . . . .
C23 C 0.5406(2) 0.57560(14) 0.55058(7) 0.0253 1.0000 Uani . . . .
C24 C 0.6255(2) 0.64388(16) 0.59997(7) 0.0330 1.0000 Uani . . . .
C25 C 0.3603(2) 0.58033(17) 0.55689(8) 0.0335 1.0000 Uani . . . .
Cl26 Cl 0.97101(4) 0.61438(3) 0.501703(19) 0.0299 1.0000 Uani . . . .
C103 C 0.5940(3) 0.6313(2) 0.37920(16) 0.0321 0.241(6) Uani D P 1 2
C104 C 0.5060(6) 0.7136(7) 0.3482(3) 0.0407 0.241(6) Uani D P 1 2
C105 C 0.5687(6) 0.7706(6) 0.2977(3) 0.0483 0.241(6) Uani D P 1 2
C106 C 0.7248(7) 0.7452(7) 0.2801(3) 0.0412 0.241(6) Uani D P 1 2
C107 C 0.8165(5) 0.6636(2) 0.31053(12) 0.0358 0.241(6) Uani D P 1 2
C108 C 0.7502(7) 0.6075(6) 0.3607(3) 0.0352 0.241(6) Uani D P 1 2
C109 C 0.4720(6) 0.8604(5) 0.2647(2) 0.0584 0.241(6) Uani D P 1 2
C110 C 0.3551(12) 0.8215(9) 0.2210(4) 0.0650 0.241(6) Uani D P 1 2
H11 H 0.7049 0.6233 0.4885 0.0326 1.0000 Uiso R . . .
H12 H 0.5689 0.7035 0.4905 0.0318 1.0000 Uiso R . . .
H21 H 0.4144 0.5929 0.4364 0.0257 0.759(6) Uiso R P 1 1
H22 H 0.4114 0.5922 0.4360 0.0280 0.241(6) Uiso R P 1 2
H41 H 0.3928 0.7140 0.3555 0.0495 0.759(6) Uiso R P 1 1
H61 H 0.7624 0.7716 0.2419 0.0531 0.759(6) Uiso R P 1 1
H81 H 0.8181 0.5605 0.3840 0.0312 0.759(6) Uiso R P 1 1
H91 H 0.4692 0.8198 0.2122 0.0862 0.759(6) Uiso R P 1 1
H92 H 0.3401 0.8225 0.2644 0.0854 0.759(6) Uiso R P 1 1
H101 H 0.4794 0.9759 0.3117 0.1269 0.759(6) Uiso R P 1 1
H102 H 0.4147 1.0100 0.2457 0.1281 0.759(6) Uiso R P 1 1
H103 H 0.5979 0.9762 0.2565 0.1279 0.759(6) Uiso R P 1 1
H111 H 1.0274 0.7029 0.2687 0.0464 0.241(6) Uiso R P 1 2
H112 H 1.0522 0.6189 0.3250 0.0458 0.241(6) Uiso R P 1 2
H113 H 1.0243 0.7037 0.2688 0.0471 0.759(6) Uiso R P 1 1
H114 H 1.0548 0.6191 0.3247 0.0454 0.759(6) Uiso R P 1 1
H121 H 1.0915 0.5182 0.2319 0.0707 1.0000 Uiso R . . .
H122 H 0.9151 0.5443 0.2139 0.0703 1.0000 Uiso R . . .
H123 H 0.9515 0.4584 0.2682 0.0694 1.0000 Uiso R . . .
H141 H 0.7656 0.4293 0.4631 0.0325 1.0000 Uiso R . . .
H151 H 0.7918 0.2277 0.4595 0.0352 1.0000 Uiso R . . .
H161 H 0.5738 0.1102 0.4281 0.0372 1.0000 Uiso R . . .
H181 H 0.2992 0.0926 0.3936 0.0391 1.0000 Uiso R . . .
H191 H 0.0493 0.1767 0.3734 0.0437 1.0000 Uiso R . . .
H201 H 0.0167 0.3796 0.3805 0.0420 1.0000 Uiso R . . .
H211 H 0.2291 0.4988 0.4053 0.0364 1.0000 Uiso R . . .
H231 H 0.5757 0.4946 0.5508 0.0293 1.0000 Uiso R . . .
H241 H 0.5959 0.7258 0.5983 0.0483 1.0000 Uiso R . . .
H242 H 0.7393 0.6387 0.5958 0.0479 1.0000 Uiso R . . .
H243 H 0.5943 0.6136 0.6389 0.0476 1.0000 Uiso R . . .
H251 H 0.3309 0.5520 0.5953 0.0494 1.0000 Uiso R . . .
H252 H 0.3227 0.6602 0.5540 0.0491 1.0000 Uiso R . . .
H253 H 0.3076 0.5315 0.5268 0.0491 1.0000 Uiso R . . .
H1041 H 0.4037 0.7321 0.3614 0.0487 0.241(6) Uiso R P 1 2
H1061 H 0.7694 0.7835 0.2467 0.0491 0.241(6) Uiso R P 1 2
H1081 H 0.8115 0.5532 0.3817 0.0421 0.241(6) Uiso R P 1 2
H1091 H 0.5462 0.9116 0.2439 0.0698 0.241(6) Uiso R P 1 2
H1092 H 0.4159 0.9060 0.2947 0.0700 0.241(6) Uiso R P 1 2
H1101 H 0.4064 0.7670 0.1940 0.0979 0.241(6) Uiso R P 1 2
H1102 H 0.3126 0.8877 0.1991 0.0980 0.241(6) Uiso R P 1 2
H1103 H 0.2714 0.7816 0.2421 0.0979 0.241(6) Uiso R P 1 2

loop_
_atom_site_aniso_label
_atom_site_aniso_U_11
_atom_site_aniso_U_22
_atom_site_aniso_U_33
_atom_site_aniso_U_23
_atom_site_aniso_U_13
_atom_site_aniso_U_12
N1 0.0215(5) 0.0184(5) 0.0271(6) -0.0007(5) -0.0002(5) 0.0004(4)
C2 0.0245(7) 0.0211(7) 0.0265(7) -0.0026(5) -0.0024(6) 0.0028(6)
C3 0.0304(16) 0.0217(15) 0.0240(15) -0.0037(14) -0.0037(14) -0.0005(14)
C4 0.0423(18) 0.0504(18) 0.0314(16) 0.0051(14) 0.0056(14) 0.0217(15)
C5 0.0567(17) 0.0656(17) 0.0340(14) 0.0143(13) 0.0049(13) 0.0253(15)
C6 0.055(2) 0.050(2) 0.0275(19) 0.0078(17) 0.0093(17) 0.0099(19)
C7 0.0353(15) 0.0274(17) 0.0274(17) -0.0064(15) 0.0001(14) -0.0046(15)
C8 0.0266(15) 0.0222(18) 0.0281(18) -0.0023(16) -0.0050(15) -0.0021(15)
C9 0.074(2) 0.088(2) 0.0528(18) 0.0316(16) 0.0141(18) 0.0336(18)
C10 0.081(3) 0.069(2) 0.107(3) 0.039(2) 0.007(2) 0.033(2)
C11 0.0370(9) 0.0407(10) 0.0369(9) -0.0018(7) 0.0054(7) -0.0043(8)
C12 0.0509(12) 0.0512(11) 0.0392(10) -0.0049(8) 0.0061(9) 0.0146(10)
C13 0.0281(7) 0.0213(7) 0.0248(7) -0.0009(5) 0.0006(6) -0.0008(6)
C14 0.0290(8) 0.0237(7) 0.0300(7) -0.0020(6) -0.0024(6) 0.0007(7)
C15 0.0332(9) 0.0256(8) 0.0341(9) -0.0006(6) -0.0003(7) 0.0064(7)
C16 0.0404(10) 0.0205(7) 0.0351(8) -0.0032(6) 0.0035(7) 0.0034(6)
C17 0.0328(8) 0.0245(7) 0.0252(7) -0.0023(6) 0.0048(6) -0.0024(6)
C18 0.0399(9) 0.0258(8) 0.0324(8) -0.0044(7) 0.0067(7) -0.0067(7)
C19 0.0357(9) 0.0370(9) 0.0343(9) -0.0036(7) 0.0014(7) -0.0139(7)
C20 0.0289(9) 0.0390(9) 0.0359(9) -0.0007(7) -0.0024(7) -0.0025(7)
C21 0.0298(8) 0.0274(8) 0.0333(8) -0.0014(6) -0.0011(7) -0.0002(6)
C22 0.0291(8) 0.0242(7) 0.0232(7) -0.0020(6) 0.0018(6) -0.0010(6)
C23 0.0283(8) 0.0212(7) 0.0264(7) 0.0016(6) 0.0001(6) 0.0000(6)
C24 0.0359(9) 0.0356(9) 0.0274(8) -0.0029(7) -0.0026(7) -0.0010(7)
C25 0.0272(8) 0.0384(9) 0.0350(9) 0.0053(7) 0.0028(7) -0.0037(7)
Cl26 0.02356(15) 0.02123(15) 0.0450(2) -0.00094(17) -0.00540(16) -0.00053(12)
C103 0.042(5) 0.028(5) 0.026(4) -0.001(4) 0.004(4) 0.009(4)
C104 0.052(6) 0.044(5) 0.026(4) 0.005(4) 0.007(4) 0.020(4)
C105 0.066(5) 0.050(4) 0.029(4) 0.008(3) 0.013(4) 0.029(4)
C106 0.061(5) 0.037(5) 0.026(5) 0.003(4) 0.013(5) 0.013(5)
C107 0.046(4) 0.032(5) 0.030(5) -0.003(5) 0.008(4) 0.006(5)
C108 0.046(6) 0.028(6) 0.031(6) 0.001(5) 0.009(5) 0.013(5)
C109 0.069(3) 0.072(4) 0.034(3) 0.022(3) 0.015(3) 0.034(3)
C110 0.069(5) 0.085(5) 0.042(4) 0.021(4) 0.014(3) 0.026(4)

loop_
_atom_type_symbol
_atom_type_scat_dispersion_real
_atom_type_scat_dispersion_imag
_atom_type_scat_Cromer_Mann_a1
_atom_type_scat_Cromer_Mann_b1
_atom_type_scat_Cromer_Mann_a2
_atom_type_scat_Cromer_Mann_b2
_atom_type_scat_Cromer_Mann_a3
_atom_type_scat_Cromer_Mann_b3
_atom_type_scat_Cromer_Mann_a4
_atom_type_scat_Cromer_Mann_b4
_atom_type_scat_Cromer_Mann_c
_atom_type_scat_source
C 0.0181 0.0091 2.3100 20.8439 1.0200 10.2075 1.5886 0.5687 0.8650 51.6512 0.2156 'International Tables Vol C 4.2.6.8 and 6.1.1.4'
H 0.0000 0.0000 0.4930 10.5109 0.3229 26.1257 0.1402 3.1424 0.0408 57.7998 0.0030 'International Tables Vol C 4.2.6.8 and 6.1.1.4'
N 0.0311 0.0180 12.2126 0.0057 3.1322 9.8933 2.0125 28.9975 1.1663 0.5826 -11.5290 'International Tables Vol C 4.2.6.8 and 6.1.1.4'
Cl 0.3639 0.7018 11.4604 0.0104 7.1964 1.1662 6.2556 18.5194 1.6455 47.7784 -9.5574 'International Tables Vol C 4.2.6.8 and 6.1.1.4'

loop_
_geom_angle_atom_site_label_1
_geom_angle_atom_site_label_2
_geom_angle_atom_site_label_3
_geom_angle
_geom_angle_publ_flag
C2 N1 C23 116.61(10) yes
C2 N1 H11 109.4 no
C23 N1 H11 110.1 no
C2 N1 H12 106.7 no
C23 N1 H12 107.6 no
H11 N1 H12 105.8 no
N1 C2 C3 109.99(6) yes
N1 C2 C13 112.94(11) yes
C3 C2 C13 114.09(12) yes
N1 C2 H21 104.8 no
C3 C2 H21 106.5 no
C13 C2 H21 107.9 no
N1 C2 C13 112.94(11) yes
N1 C2 C103 109.94(7) yes
C13 C2 C103 114.27(13) yes
N1 C2 H22 105.7 no
C13 C2 H22 107.0 no
C103 C2 H22 106.3 no
C2 C3 C4 120.13(5) yes
C2 C3 C8 120.81(5) yes
C4 C3 C8 119.03(5) yes
C3 C4 C5 121.46(6) yes
C3 C4 H41 118.4 no
C5 C4 H41 120.1 no
C4 C5 C6 118.70(5) yes
C4 C5 C9 120.62(5) yes
C6 C5 C9 120.67(5) yes
C5 C6 C7 121.38(6) yes
C5 C6 H61 120.7 no
C7 C6 H61 117.9 no
C6 C7 C8 118.55(5) yes
C6 C7 C11 120.62(5) yes
C8 C7 C11 120.69(5) yes
C3 C8 C7 120.86(6) yes
C3 C8 H81 120.7 no
C7 C8 H81 118.4 no
C5 C9 C10 111.15(10) yes
C5 C9 H91 108.4 no
C10 C9 H91 112.4 no
C5 C9 H92 109.3 no
C10 C9 H92 109.1 no
H91 C9 H92 106.3 no
C9 C10 H101 108.9 no
C9 C10 H102 106.5 no
H101 C10 H102 113.8 no
C9 C10 H103 105.4 no
H101 C10 H103 110.3 no
H102 C10 H103 111.4 no
C7 C11 C12 111.38(9) yes
C7 C11 H113 106.9 no
C12 C11 H113 109.9 no
C7 C11 H114 110.4 no
C12 C11 H114 108.5 no
H113 C11 H114 109.6 no
C12 C11 C107 111.26(10) yes
C12 C11 H111 109.3 no
C107 C11 H111 108.4 no
C12 C11 H112 108.8 no
C107 C11 H112 109.5 no
H111 C11 H112 109.5 no
C11 C12 H121 110.4 no
C11 C12 H122 108.8 no
H121 C12 H122 106.5 no
C11 C12 H123 112.5 no
H121 C12 H123 110.4 no
H122 C12 H123 108.0 no
C2 C13 C14 120.01(14) yes
C2 C13 C22 120.27(14) yes
C14 C13 C22 119.70(14) yes
C13 C14 C15 121.31(16) yes
C13 C14 H141 120.2 no
C15 C14 H141 118.5 no
C14 C15 C16 120.25(16) yes
C14 C15 H151 117.8 no
C16 C15 H151 121.9 no
C15 C16 C17 120.52(15) yes
C15 C16 H161 121.6 no
C17 C16 H161 117.8 no
C16 C17 C18 121.04(15) yes
C16 C17 C22 119.88(15) yes
C18 C17 C22 119.06(16) yes
C17 C18 C19 121.68(16) yes
C17 C18 H181 118.3 no
C19 C18 H181 120.0 no
C18 C19 C20 119.80(17) yes
C18 C19 H191 121.7 no
C20 C19 H191 118.5 no
C19 C20 C21 120.36(17) yes
C19 C20 H201 119.3 no
C21 C20 H201 120.4 no
C20 C21 C22 121.70(16) yes
C20 C21 H211 118.7 no
C22 C21 H211 119.6 no
C17 C22 C13 118.32(15) yes
C17 C22 C21 117.35(15) yes
C13 C22 C21 124.30(14) yes
N1 C23 C24 107.25(13) yes
N1 C23 C25 111.70(14) yes
C24 C23 C25 112.23(15) yes
N1 C23 H231 105.8 no
C24 C23 H231 110.1 no
C25 C23 H231 109.5 no
C23 C24 H241 110.4 no
C23 C24 H242 111.2 no
H241 C24 H242 108.0 no
C23 C24 H243 109.7 no
H241 C24 H243 108.1 no
H242 C24 H243 109.4 no
C23 C25 H251 109.3 no
C23 C25 H252 110.6 no
H251 C25 H252 107.3 no
C23 C25 H253 111.4 no
H251 C25 H253 107.9 no
H252 C25 H253 110.3 no
C2 C103 C104 120.36(6) yes
C2 C103 C108 120.57(6) yes
C104 C103 C108 118.98(6) yes
C103 C104 C105 121.24(6) yes
C103 C104 H1041 119.3 no
C105 C104 H1041 119.5 no
C104 C105 C106 118.68(6) yes
C104 C105 C109 120.64(6) yes
C106 C105 C109 120.64(6) yes
C105 C106 C107 121.39(6) yes
C105 C106 H1061 119.8 no
C107 C106 H1061 118.8 no
C11 C107 C106 120.66(6) yes
C11 C107 C108 120.71(5) yes
C106 C107 C108 118.63(5) yes
C107 C108 C103 121.04(6) yes
C107 C108 H1081 119.1 no
C103 C108 H1081 119.8 no
C105 C109 C110 118.9(4) yes
C105 C109 H1091 107.6 no
C110 C109 H1091 107.2 no
C105 C109 H1092 107.0 no
C110 C109 H1092 107.6 no
H1091 C109 H1092 108.2 no
C109 C110 H1101 108.4 no
C109 C110 H1102 110.2 no
H1101 C110 H1102 110.7 no
C109 C110 H1103 108.0 no
H1101 C110 H1103 108.9 no
H1102 C110 H1103 110.5 no

loop_
_geom_bond_atom_site_label_1
_geom_bond_atom_site_label_2
_geom_bond_distance
_geom_bond_publ_flag
N1 C2 1.5029(16) yes
N1 C23 1.5123(19) yes
N1 H11 0.912 no
N1 H12 0.913 no
C2 C3 1.519(2) yes
C2 C13 1.5146(18) yes
C2 H21 0.948 no
C2 C13 1.5146(18) yes
C2 C103 1.526(4) yes
C2 H22 0.970 no
C3 C4 1.381(3) yes
C3 C8 1.401(2) yes
C4 C5 1.391(3) yes
C4 H41 0.930 no
C5 C6 1.394(3) yes
C5 C9 1.526(3) yes
C6 C7 1.393(3) yes
C6 H61 0.941 no
C7 C8 1.397(2) yes
C7 C11 1.507(2) yes
C8 H81 0.921 no
C9 C10 1.487(5) yes
C9 H91 0.992 no
C9 H92 0.983 no
C10 H101 0.955 no
C10 H102 0.966 no
C10 H103 0.963 no
C11 C12 1.523(2) yes
C11 H113 0.965 no
C11 H114 0.983 no
C11 C12 1.523(2) yes
C11 C107 1.512(4) yes
C11 H111 0.968 no
C11 H112 0.975 no
C12 H121 0.949 no
C12 H122 0.987 no
C12 H123 0.965 no
C13 C14 1.378(2) yes
C13 C22 1.430(2) yes
C14 C15 1.415(2) yes
C14 H141 0.944 no
C15 C16 1.362(3) yes
C15 H151 0.948 no
C16 C17 1.416(2) yes
C16 H161 0.947 no
C17 C18 1.418(2) yes
C17 C22 1.434(2) yes
C18 C19 1.355(3) yes
C18 H181 0.955 no
C19 C20 1.412(3) yes
C19 H191 0.955 no
C20 C21 1.367(2) yes
C20 H201 0.948 no
C21 C22 1.423(2) yes
C21 H211 0.939 no
C23 C24 1.519(2) yes
C23 C25 1.509(2) yes
C23 H231 0.968 no
C24 H241 0.966 no
C24 H242 0.955 no
C24 H243 0.965 no
C25 H251 0.943 no
C25 H252 0.964 no
C25 H253 0.974 no
C103 C104 1.374(5) yes
C103 C108 1.391(5) yes
C104 C105 1.397(5) yes
C104 H1041 0.926 no
C105 C106 1.388(5) yes
C105 C109 1.494(6) yes
C106 C107 1.379(5) yes
C106 H1061 0.935 no
C107 C108 1.398(5) yes
C108 H1081 0.928 no
C109 C110 1.443(8) yes
C109 H1091 0.968 no
C109 H1092 0.965 no
C110 H1101 0.962 no
C110 H1102 0.964 no
C110 H1103 0.954 no

loop_
_geom_hbond_atom_site_label_D
_geom_hbond_atom_site_label_H
_geom_hbond_atom_site_label_A
_geom_hbond_angle_DHA
_geom_hbond_distance_DH
_geom_hbond_distance_HA
_geom_hbond_distance_DA
_geom_hbond_publ_flag
C110 H92 C4 127 0.97 2.60 3.277(4) yes
C10 H1091 C6 127 0.95 2.56 3.222(4) yes
C10 H1091 C106 125 0.95 2.54 3.182(4) yes
